data_7060524
loop_
_publ_author_name
'Pan, Liu-Na'
'Wang, Qing'
'Sun, Jing'
'Sun, Quan-Shun'
'Yan, Chao-Guo'

_publ_section_title
;
 Molecular diversity of the acid promoted domino reaction of
 3-hydroxy-3-(indol-3-yl)indolin-2-ones and cyclic mercapto-substituted
 \b-enamino esters
;
_journal_issue 18
_journal_name_full 'New Journal of Chemistry'
_journal_page_first 8314
_journal_page_last 8320
_journal_paper_doi 10.1039/D1NJ00947H
_journal_volume 45
_journal_year 2021
_chemical_formula_moiety 'C30 H24 Cl N3 O4 S'
_chemical_formula_sum 'C30 H24 Cl N3 O4 S'
_chemical_formula_weight 558.03
_space_group_crystal_system triclinic
_space_group_IT_number 2
_space_group_name_Hall '-P 1'
_space_group_name_H-M_alt 'P -1'
_atom_sites_solution_hydrogens geom
_audit_creation_method SHELXL-2014/7
_audit_update_record
;
2020-12-29 deposited with the CCDC.	2021-04-05 downloaded from the CCDC.
;
_cell_angle_alpha 113.688(3)
_cell_angle_beta 98.967(3)
_cell_angle_gamma 96.146(4)
_cell_formula_units_Z 4
_cell_length_a 9.7808(11)
_cell_length_b 17.785(2)
_cell_length_c 20.680(2)
_cell_measurement_reflns_used 9968
_cell_measurement_temperature 296(2)
_cell_measurement_theta_max 22.53
_cell_measurement_theta_min 2.20
_cell_volume 3196.2(6)
_computing_structure_refinement 'SHELXL-2014/7 (Sheldrick, 2014)'
_diffrn_ambient_temperature 296(2)
_diffrn_measured_fraction_theta_full 0.998
_diffrn_measured_fraction_theta_max 0.998
_diffrn_measurement_device_type 'Bruker APEX-II CCD'
_diffrn_measurement_method '\f and \w scans'
_diffrn_radiation_type MoK\a
_diffrn_radiation_wavelength 0.71073
_diffrn_reflns_av_R_equivalents 0.0528
_diffrn_reflns_av_unetI/netI 0.0599
_diffrn_reflns_Laue_measured_fraction_full 0.998
_diffrn_reflns_Laue_measured_fraction_max 0.998
_diffrn_reflns_limit_h_max 11
_diffrn_reflns_limit_h_min -11
_diffrn_reflns_limit_k_max 21
_diffrn_reflns_limit_k_min -21
_diffrn_reflns_limit_l_max 23
_diffrn_reflns_limit_l_min -24
_diffrn_reflns_number 43059
_diffrn_reflns_point_group_measured_fraction_full 0.998
_diffrn_reflns_point_group_measured_fraction_max 0.998
_diffrn_reflns_theta_full 24.999
_diffrn_reflns_theta_max 24.999
_diffrn_reflns_theta_min 1.273
_exptl_absorpt_coefficient_mu 0.220
_exptl_absorpt_correction_T_max 0.7456
_exptl_absorpt_correction_T_min 0.5788
_exptl_absorpt_correction_type multi-scan
_exptl_absorpt_process_details sadabs
_exptl_crystal_colour yellow
_exptl_crystal_density_diffrn 1.160
_exptl_crystal_description block
_exptl_crystal_F_000 1160
_exptl_crystal_size_max 0.300
_exptl_crystal_size_mid 0.220
_exptl_crystal_size_min 0.180
_refine_diff_density_max 0.534
_refine_diff_density_min -0.430
_refine_diff_density_rms 0.058
_refine_ls_extinction_coef 0.0082(12)
_refine_ls_extinction_expression Fc^*^=kFc[1+0.001xFc^2^\l^3^/sin(2\q)]^-1/4^
_refine_ls_extinction_method 'SHELXL-2014/7 (Sheldrick 2014'
_refine_ls_goodness_of_fit_ref 1.090
_refine_ls_hydrogen_treatment constr
_refine_ls_matrix_type full
_refine_ls_number_parameters 708
_refine_ls_number_reflns 11222
_refine_ls_number_restraints 57
_refine_ls_restrained_S_all 1.103
_refine_ls_R_factor_all 0.1246
_refine_ls_R_factor_gt 0.0700
_refine_ls_shift/su_max 0.001
_refine_ls_shift/su_mean 0.000
_refine_ls_structure_factor_coef Fsqd
_refine_ls_weighting_details 'w=1/[\s^2^(Fo^2^)+(0.1263P)^2^] where P=(Fo^2^+2Fc^2^)/3'
_refine_ls_weighting_scheme calc
_refine_ls_wR_factor_gt 0.2008
_refine_ls_wR_factor_ref 0.2209
_reflns_Friedel_coverage 0.000
_reflns_number_gt 6525
_reflns_number_total 11222
_reflns_threshold_expression 'I > 2\s(I)'
_cod_data_source_file d1nj00947h2.cif
_cod_data_source_block 5f
_cod_depositor_comments 'Adding full bibliography for 7060515--7060528.cif.'
_cod_original_cell_volume 3196.3(6)
_cod_database_code 7060524
_shelx_shelxl_version_number 2014/7
_shelx_space_group_comment
;
The symmetry employed for this shelxl refinement is uniquely defined
by the following loop, which should always be used as a source of
symmetry information in preference to the above space-group names.
They are only intended as comments.
;
_shelx_estimated_absorpt_t_min 0.937
_shelx_estimated_absorpt_t_max 0.961

loop_
_space_group_symop_operation_xyz
'x, y, z'
'-x, -y, -z'

loop_
_atom_site_label
_atom_site_type_symbol
_atom_site_fract_x
_atom_site_fract_y
_atom_site_fract_z
_atom_site_U_iso_or_equiv
_atom_site_adp_type
_atom_site_occupancy
_atom_site_site_symmetry_order
_atom_site_calc_flag
_atom_site_refinement_flags_posn
_atom_site_refinement_flags_adp
_atom_site_refinement_flags_occupancy
_atom_site_disorder_assembly
_atom_site_disorder_group
C1 C 0.6548(4) 0.4258(2) 0.1111(2) 0.0563(9) Uani 1 1 d . . . . .
C2 C 0.6243(4) 0.4483(3) 0.0552(2) 0.0697(11) Uani 1 1 d . . . . .
H2 H 0.5698 0.4891 0.0594 0.084 Uiso 1 1 calc R U . . .
C3 C 0.6725(5) 0.4119(3) -0.0069(2) 0.0870(14) Uani 1 1 d . . . . .
H3 H 0.6532 0.4291 -0.0438 0.104 Uiso 1 1 calc R U . . .
C4 C 0.7501(5) 0.3494(3) -0.0147(3) 0.0908(14) Uani 1 1 d . . . . .
H4 H 0.7814 0.3238 -0.0571 0.109 Uiso 1 1 calc R U . . .
C5 C 0.7813(4) 0.3249(3) 0.0412(2) 0.0812(13) Uani 1 1 d . . . . .
H5 H 0.8319 0.2821 0.0357 0.097 Uiso 1 1 calc R U . . .
C6 C 0.7368(4) 0.3642(3) 0.1047(2) 0.0643(10) Uani 1 1 d . . . . .
C7 C 0.6399(3) 0.3594(2) 0.21755(17) 0.0493(9) Uani 1 1 d . . . . .
C8 C 0.5646(3) 0.4200(2) 0.21339(17) 0.0471(8) Uani 1 1 d . . . . .
C9 C 0.4457(3) 0.43315(19) 0.24487(16) 0.0417(8) Uani 1 1 d . . . . .
C10 C 0.3602(4) 0.4904(2) 0.23211(19) 0.0541(9) Uani 1 1 d . . . . .
C11 C 0.1256(5) 0.5174(3) 0.2115(4) 0.1062(17) Uani 1 1 d . . . . .
H11A H 0.1680 0.5760 0.2394 0.127 Uiso 1 1 calc R U . . .
H11B H 0.0401 0.5067 0.2272 0.127 Uiso 1 1 calc R U . . .
C12 C 0.0912(9) 0.4982(6) 0.1337(5) 0.213(4) Uani 1 1 d . . . . .
H12A H 0.1757 0.5101 0.1186 0.320 Uiso 1 1 calc R U . . .
H12B H 0.0260 0.5319 0.1256 0.320 Uiso 1 1 calc R U . . .
H12C H 0.0493 0.4402 0.1063 0.320 Uiso 1 1 calc R U . . .
C13 C 0.5829(3) 0.2254(2) 0.30606(17) 0.0495(9) Uani 1 1 d . . . . .
C14 C 0.6055(4) 0.1634(3) 0.3293(2) 0.0671(10) Uani 1 1 d . . . . .
H14 H 0.6759 0.1325 0.3170 0.081 Uiso 1 1 calc R U . . .
C15 C 0.5173(4) 0.1503(3) 0.3715(2) 0.0761(12) Uani 1 1 d . . . . .
H15 H 0.5294 0.1097 0.3884 0.091 Uiso 1 1 calc R U . . .
C16 C 0.4129(4) 0.1953(3) 0.3891(2) 0.0769(12) Uani 1 1 d . . . . .
H16 H 0.3559 0.1845 0.4176 0.092 Uiso 1 1 calc R U . . .
C17 C 0.3904(4) 0.2560(3) 0.36580(19) 0.0597(10) Uani 1 1 d . . . . .
H17 H 0.3192 0.2862 0.3784 0.072 Uiso 1 1 calc R U . . .
C18 C 0.4761(3) 0.2719(2) 0.32287(16) 0.0439(8) Uani 1 1 d . . . . .
C19 C 0.4837(3) 0.3285(2) 0.28860(15) 0.0405(8) Uani 1 1 d . . . . .
C20 C 0.5972(3) 0.3125(2) 0.25266(17) 0.0449(8) Uani 1 1 d . . . . .
C21 C 0.4080(3) 0.38829(18) 0.28469(15) 0.0383(7) Uani 1 1 d . . . . .
C22 C 0.2960(3) 0.40756(19) 0.32729(15) 0.0418(8) Uani 1 1 d . . . . .
C23 C 0.3315(4) 0.4746(2) 0.39441(17) 0.0560(9) Uani 1 1 d . . . . .
H23 H 0.4204 0.5082 0.4097 0.067 Uiso 1 1 calc R U . . .
C24 C 0.2374(4) 0.4924(2) 0.43921(18) 0.0654(11) Uani 1 1 d . . . . .
C25 C 0.1062(4) 0.4432(2) 0.41679(19) 0.0674(11) Uani 1 1 d . . . . .
H25 H 0.0431 0.4546 0.4472 0.081 Uiso 1 1 calc R U . . .
C26 C 0.0676(4) 0.3771(2) 0.34943(19) 0.0585(10) Uani 1 1 d . . . . .
H26 H -0.0225 0.3448 0.3341 0.070 Uiso 1 1 calc R U . . .
C27 C 0.1615(3) 0.35823(19) 0.30428(16) 0.0427(8) Uani 1 1 d . . . . .
C28 C 0.0173(3) 0.22761(19) 0.20740(18) 0.0434(8) Uani 1 1 d . . . . .
C29 C -0.1017(6) 0.1074(3) 0.1040(3) 0.1046(17) Uani 1 1 d . . . . .
H29A H -0.0661 0.0615 0.1105 0.126 Uiso 1 1 calc R U . . .
H29B H -0.1791 0.1185 0.1285 0.126 Uiso 1 1 calc R U . . .
C30 C -0.1523(7) 0.0831(4) 0.0312(3) 0.167(3) Uani 1 1 d . . . . .
H30A H -0.2067 0.1224 0.0247 0.251 Uiso 1 1 calc R U . . .
H30B H -0.2108 0.0286 0.0105 0.251 Uiso 1 1 calc R U . . .
H30C H -0.0747 0.0815 0.0077 0.251 Uiso 1 1 calc R U . . .
C31 C 0.6657(4) 0.2479(2) 0.6869(2) 0.0755(11) Uani 1 1 d D U . . .
C32 C 0.6184(5) 0.2827(3) 0.6405(2) 0.0958(14) Uani 1 1 d D U . . .
H32 H 0.5568 0.3200 0.6524 0.115 Uiso 1 1 calc R U . . .
C33 C 0.6636(7) 0.2616(4) 0.5760(3) 0.1268(18) Uani 1 1 d D U . . .
H33 H 0.6358 0.2872 0.5460 0.152 Uiso 1 1 calc R U . . .
C34 C 0.7490(7) 0.2034(4) 0.5560(3) 0.142(2) Uani 1 1 d D U . . .
H34 H 0.7769 0.1886 0.5122 0.170 Uiso 1 1 calc R U . . .
C35 C 0.7929(6) 0.1670(4) 0.6013(3) 0.1242(18) Uani 1 1 d D U . . .
H35 H 0.8493 0.1269 0.5875 0.149 Uiso 1 1 calc R U . . .
C36 C 0.7535(5) 0.1899(3) 0.6676(2) 0.0858(13) Uani 1 1 d D U . . .
C37 C 0.6729(4) 0.1506(2) 0.76896(19) 0.0565(9) Uani 1 1 d . . . . .
C38 C 0.5935(4) 0.2118(2) 0.77967(18) 0.0520(9) Uani 1 1 d . . . . .
C39 C 0.4797(3) 0.21268(19) 0.81589(17) 0.0464(8) Uani 1 1 d . . . . .
C40 C 0.3925(4) 0.2779(2) 0.82326(19) 0.0562(9) Uani 1 1 d . . . . .
C41 C 0.1633(5) 0.3124(3) 0.8278(4) 0.115(2) Uani 1 1 d . . . . .
H41A H 0.2093 0.3619 0.8253 0.138 Uiso 1 1 calc R U . . .
H41B H 0.0777 0.2890 0.7902 0.138 Uiso 1 1 calc R U . . .
C42 C 0.1274(9) 0.3356(5) 0.8976(5) 0.184(4) Uani 1 1 d . . . . .
H42A H 0.0901 0.2861 0.9020 0.275 Uiso 1 1 calc R U . . .
H42B H 0.0579 0.3706 0.9020 0.275 Uiso 1 1 calc R U . . .
H42C H 0.2102 0.3655 0.9351 0.275 Uiso 1 1 calc R U . . .
C43 C 0.6505(4) -0.0152(2) 0.82684(19) 0.0548(9) Uani 1 1 d . . . . .
C44 C 0.6879(4) -0.0830(2) 0.8365(2) 0.0665(11) Uani 1 1 d . . . . .
H44 H 0.7592 -0.1084 0.8168 0.080 Uiso 1 1 calc R U . . .
C45 C 0.6154(5) -0.1118(2) 0.8765(2) 0.0720(11) Uani 1 1 d . . . . .
H45 H 0.6386 -0.1574 0.8842 0.086 Uiso 1 1 calc R U . . .
C46 C 0.5077(4) -0.0740(2) 0.9058(2) 0.0676(11) Uani 1 1 d . . . . .
H46 H 0.4610 -0.0943 0.9330 0.081 Uiso 1 1 calc R U . . .
C47 C 0.4700(4) -0.0072(2) 0.89467(18) 0.0531(9) Uani 1 1 d . . . . .
H47 H 0.3970 0.0171 0.9135 0.064 Uiso 1 1 calc R U . . .
C48 C 0.5421(3) 0.0241(2) 0.85484(17) 0.0449(8) Uani 1 1 d . . . . .
C49 C 0.5344(3) 0.09217(19) 0.83298(16) 0.0418(8) Uani 1 1 d . . . . .
C50 C 0.6415(3) 0.0906(2) 0.79411(18) 0.0493(8) Uani 1 1 d . . . . .
C51 C 0.4528(3) 0.15365(19) 0.84376(16) 0.0411(8) Uani 1 1 d . . . . .
C52 C 0.3424(3) 0.15766(19) 0.88701(17) 0.0422(8) Uani 1 1 d . . . . .
C53 C 0.3685(3) 0.2192(2) 0.95683(18) 0.0492(8) Uani 1 1 d . . . . .
H53 H 0.4543 0.2563 0.9766 0.059 Uiso 1 1 calc R U . . .
C54 C 0.2674(4) 0.2256(2) 0.99724(18) 0.0580(9) Uani 1 1 d . . . . .
C55 C 0.1412(4) 0.1705(2) 0.9694(2) 0.0646(11) Uani 1 1 d . . . . .
H55 H 0.0736 0.1753 0.9972 0.078 Uiso 1 1 calc R U . . .
C56 C 0.1148(4) 0.1080(2) 0.8999(2) 0.0628(10) Uani 1 1 d . . . . .
H56 H 0.0295 0.0704 0.8809 0.075 Uiso 1 1 calc R U . . .
C57 C 0.2152(3) 0.1011(2) 0.85843(18) 0.0482(8) Uani 1 1 d . . . . .
C58 C 0.0752(4) -0.0168(2) 0.7463(2) 0.0584(9) Uani 1 1 d . . . . .
C59 C -0.0254(5) -0.1270(3) 0.6337(3) 0.132(2) Uani 1 1 d D . . . .
H59A H -0.0860 -0.0999 0.6119 0.159 Uiso 1 1 calc R U . . .
H59B H -0.0782 -0.1482 0.6609 0.159 Uiso 1 1 calc R U . . .
C60 C 0.0122(8) -0.1985(4) 0.5754(4) 0.214(4) Uani 1 1 d D . . . .
H60A H 0.0397 -0.1810 0.5403 0.321 Uiso 1 1 calc R U . . .
H60B H -0.0678 -0.2434 0.5525 0.321 Uiso 1 1 calc R U . . .
H60C H 0.0890 -0.2172 0.5959 0.321 Uiso 1 1 calc R U . . .
Cl1 Cl 0.28535(15) 0.57761(9) 0.52297(6) 0.1137(5) Uani 1 1 d . . . . .
Cl2 Cl 0.29777(13) 0.30477(7) 1.08404(6) 0.0904(4) Uani 1 1 d . . . . .
N1 N 0.6060(3) 0.46467(18) 0.17504(16) 0.0585(8) Uani 1 1 d . . . . .
H1 H 0.6016 0.5169 0.1908 0.070 Uiso 1 1 calc R U . . .
N2 N 0.6558(3) 0.25135(17) 0.26395(15) 0.0522(7) Uani 1 1 d . . . . .
H2A H 0.7265 0.2320 0.2476 0.063 Uiso 1 1 calc R U . . .
N3 N 0.1263(3) 0.29252(16) 0.23420(13) 0.0476(7) Uani 1 1 d . . . . .
H3A H 0.1801 0.2940 0.2054 0.057 Uiso 1 1 calc R U . . .
N4 N 0.6224(3) 0.27012(19) 0.75231(16) 0.0692(9) Uani 1 1 d . . . . .
H4A H 0.6135 0.3209 0.7762 0.083 Uiso 1 1 calc R U . . .
N5 N 0.7094(3) 0.02553(19) 0.79035(16) 0.0614(8) Uani 1 1 d . . . . .
H5A H 0.7775 0.0123 0.7688 0.074 Uiso 1 1 calc R U . . .
N6 N 0.1943(3) 0.03933(18) 0.78731(15) 0.0630(9) Uani 1 1 d . . . . .
H6 H 0.2656 0.0368 0.7674 0.076 Uiso 1 1 calc R U . . .
O1 O 0.4043(3) 0.55228(18) 0.2260(2) 0.0973(11) Uani 1 1 d . . . . .
O2 O 0.2235(2) 0.46551(14) 0.22410(14) 0.0613(7) Uani 1 1 d . . . . .
O3 O -0.0631(2) 0.21173(14) 0.24100(13) 0.0598(6) Uani 1 1 d . . . . .
O4 O 0.0100(2) 0.18131(14) 0.13784(12) 0.0630(7) Uani 1 1 d . . . . .
O5 O 0.4395(3) 0.34895(17) 0.83385(16) 0.0761(8) Uani 1 1 d . . . . .
O6 O 0.2570(3) 0.25096(17) 0.81476(18) 0.0855(9) Uani 1 1 d . . . . .
O7 O -0.0346(2) -0.02404(17) 0.76449(15) 0.0819(9) Uani 1 1 d . . . . .
O8 O 0.0970(3) -0.06560(18) 0.68327(14) 0.0911(10) Uani 1 1 d D . . . .
S1 S 0.79063(10) 0.34352(8) 0.17965(6) 0.0774(4) Uani 1 1 d . . . . .
S2 S 0.81809(12) 0.14930(8) 0.72801(7) 0.0914(4) Uani 1 1 d . . . . .

loop_
_atom_site_aniso_label
_atom_site_aniso_U_11
_atom_site_aniso_U_22
_atom_site_aniso_U_33
_atom_site_aniso_U_23
_atom_site_aniso_U_13
_atom_site_aniso_U_12
C1 0.046(2) 0.066(2) 0.066(2) 0.032(2) 0.0259(18) 0.0083(18)
C2 0.060(2) 0.093(3) 0.071(3) 0.048(2) 0.022(2) 0.011(2)
C3 0.074(3) 0.122(4) 0.080(3) 0.058(3) 0.021(2) 0.006(3)
C4 0.084(3) 0.112(4) 0.078(3) 0.034(3) 0.042(3) 0.014(3)
C5 0.074(3) 0.098(3) 0.092(3) 0.045(3) 0.051(2) 0.030(2)
C6 0.052(2) 0.084(3) 0.071(3) 0.039(2) 0.0336(19) 0.017(2)
C7 0.0351(18) 0.066(2) 0.053(2) 0.0281(18) 0.0191(15) 0.0119(17)
C8 0.0377(18) 0.054(2) 0.0474(19) 0.0201(16) 0.0117(15) 0.0012(16)
C9 0.0338(17) 0.0397(18) 0.0452(18) 0.0115(15) 0.0107(14) 0.0050(15)
C10 0.048(2) 0.048(2) 0.071(2) 0.0257(18) 0.0264(18) 0.0121(18)
C11 0.075(3) 0.106(4) 0.174(6) 0.087(4) 0.038(3) 0.042(3)
C12 0.186(9) 0.233(10) 0.250(11) 0.146(9) -0.015(7) 0.076(7)
C13 0.0370(18) 0.060(2) 0.049(2) 0.0256(18) 0.0025(15) 0.0016(17)
C14 0.052(2) 0.073(3) 0.082(3) 0.041(2) 0.005(2) 0.016(2)
C15 0.063(3) 0.087(3) 0.099(3) 0.064(3) 0.010(2) 0.010(2)
C16 0.059(3) 0.104(3) 0.094(3) 0.068(3) 0.018(2) 0.011(2)
C17 0.0406(19) 0.085(3) 0.064(2) 0.042(2) 0.0124(17) 0.0096(19)
C18 0.0286(16) 0.056(2) 0.0402(18) 0.0185(16) -0.0008(14) -0.0007(15)
C19 0.0290(16) 0.0489(19) 0.0368(17) 0.0133(15) 0.0049(13) 0.0039(15)
C20 0.0283(16) 0.058(2) 0.0477(19) 0.0219(17) 0.0077(14) 0.0087(16)
C21 0.0286(16) 0.0386(17) 0.0350(16) 0.0046(14) 0.0074(13) -0.0004(14)
C22 0.0349(17) 0.0472(19) 0.0358(17) 0.0093(15) 0.0094(14) 0.0084(15)
C23 0.045(2) 0.057(2) 0.046(2) 0.0040(17) 0.0110(16) 0.0008(17)
C24 0.072(3) 0.060(2) 0.043(2) -0.0008(18) 0.0223(19) 0.006(2)
C25 0.061(2) 0.074(3) 0.052(2) 0.005(2) 0.0320(19) 0.009(2)
C26 0.043(2) 0.065(2) 0.061(2) 0.0151(19) 0.0262(17) 0.0079(17)
C27 0.0365(17) 0.0445(18) 0.0429(18) 0.0108(15) 0.0169(14) 0.0110(15)
C28 0.0293(17) 0.0441(19) 0.053(2) 0.0169(17) 0.0091(15) 0.0084(15)
C29 0.118(4) 0.068(3) 0.088(4) 0.019(3) -0.008(3) -0.039(3)
C30 0.172(6) 0.176(6) 0.075(4) 0.024(4) -0.007(4) -0.121(5)
C31 0.081(3) 0.075(3) 0.067(2) 0.030(2) 0.026(2) -0.012(2)
C32 0.117(3) 0.097(3) 0.076(3) 0.045(2) 0.029(2) -0.014(3)
C33 0.159(5) 0.145(4) 0.085(3) 0.063(3) 0.034(3) -0.005(3)
C34 0.168(5) 0.173(5) 0.099(4) 0.062(3) 0.069(3) 0.008(4)
C35 0.139(4) 0.138(4) 0.106(4) 0.046(3) 0.078(3) 0.017(3)
C36 0.091(3) 0.094(3) 0.080(3) 0.038(2) 0.050(2) -0.002(2)
C37 0.046(2) 0.064(2) 0.059(2) 0.0205(19) 0.0293(17) 0.0070(19)
C38 0.050(2) 0.049(2) 0.053(2) 0.0185(17) 0.0189(17) -0.0010(18)
C39 0.0414(18) 0.0426(19) 0.053(2) 0.0188(16) 0.0119(15) 0.0029(16)
C40 0.056(2) 0.059(3) 0.060(2) 0.0309(19) 0.0182(18) 0.011(2)
C41 0.064(3) 0.096(4) 0.215(7) 0.091(4) 0.027(4) 0.037(3)
C42 0.222(9) 0.200(8) 0.260(9) 0.160(8) 0.164(8) 0.159(7)
C43 0.044(2) 0.051(2) 0.057(2) 0.0122(18) 0.0055(17) 0.0115(17)
C44 0.057(2) 0.058(2) 0.077(3) 0.020(2) 0.009(2) 0.024(2)
C45 0.077(3) 0.051(2) 0.079(3) 0.026(2) -0.007(2) 0.016(2)
C46 0.069(3) 0.059(2) 0.074(3) 0.033(2) 0.005(2) 0.007(2)
C47 0.048(2) 0.053(2) 0.061(2) 0.0285(18) 0.0099(17) 0.0054(17)
C48 0.0336(17) 0.0461(19) 0.0474(19) 0.0132(16) 0.0065(15) 0.0072(15)
C49 0.0316(16) 0.0453(19) 0.0437(18) 0.0142(15) 0.0103(14) 0.0030(15)
C50 0.0362(18) 0.050(2) 0.058(2) 0.0158(17) 0.0174(16) 0.0095(16)
C51 0.0368(17) 0.0423(18) 0.0420(18) 0.0142(15) 0.0128(14) 0.0072(15)
C52 0.0342(17) 0.0435(18) 0.054(2) 0.0223(16) 0.0167(15) 0.0111(15)
C53 0.0469(19) 0.046(2) 0.054(2) 0.0189(17) 0.0178(16) 0.0100(16)
C54 0.067(2) 0.054(2) 0.050(2) 0.0139(17) 0.0283(18) 0.0107(19)
C55 0.061(2) 0.062(2) 0.070(3) 0.019(2) 0.040(2) 0.009(2)
C56 0.050(2) 0.060(2) 0.069(3) 0.016(2) 0.0308(19) -0.0012(18)
C57 0.0409(19) 0.0428(19) 0.056(2) 0.0131(16) 0.0194(16) 0.0086(16)
C58 0.046(2) 0.058(2) 0.059(2) 0.0105(19) 0.0115(19) 0.0192(19)
C59 0.069(3) 0.154(5) 0.096(4) -0.007(4) -0.012(3) -0.005(3)
C60 0.136(6) 0.230(9) 0.138(6) -0.033(6) 0.005(5) -0.038(6)
Cl1 0.1198(10) 0.1066(9) 0.0574(7) -0.0214(6) 0.0339(7) -0.0047(8)
Cl2 0.1118(9) 0.0734(7) 0.0624(6) 0.0011(5) 0.0423(6) 0.0011(6)
N1 0.0580(18) 0.0581(18) 0.071(2) 0.0333(16) 0.0312(15) 0.0104(15)
N2 0.0390(15) 0.0628(19) 0.0606(18) 0.0285(15) 0.0152(13) 0.0179(14)
N3 0.0348(14) 0.0532(17) 0.0430(15) 0.0087(13) 0.0136(12) 0.0009(13)
N4 0.090(2) 0.0569(19) 0.066(2) 0.0268(16) 0.0375(18) 0.0013(17)
N5 0.0446(17) 0.068(2) 0.075(2) 0.0268(17) 0.0284(15) 0.0175(16)
N6 0.0376(16) 0.067(2) 0.0621(19) 0.0039(16) 0.0213(15) -0.0028(15)
O1 0.077(2) 0.0665(18) 0.188(3) 0.077(2) 0.067(2) 0.0279(16)
O2 0.0468(14) 0.0613(15) 0.0901(18) 0.0424(14) 0.0195(13) 0.0204(12)
O3 0.0458(14) 0.0602(15) 0.0742(17) 0.0284(13) 0.0200(12) 0.0036(12)
O4 0.0610(15) 0.0504(14) 0.0539(15) 0.0055(12) 0.0070(12) -0.0101(12)
O5 0.0820(19) 0.0543(17) 0.106(2) 0.0410(15) 0.0395(16) 0.0162(14)
O6 0.0520(16) 0.0730(18) 0.145(3) 0.0594(19) 0.0191(16) 0.0167(14)
O7 0.0340(14) 0.0827(19) 0.104(2) 0.0135(16) 0.0189(14) 0.0090(13)
O8 0.0483(16) 0.104(2) 0.0685(18) -0.0076(17) 0.0030(14) -0.0022(15)
S1 0.0498(6) 0.1265(10) 0.0974(8) 0.0725(8) 0.0442(5) 0.0424(6)
S2 0.0635(7) 0.1130(10) 0.1175(10) 0.0554(8) 0.0571(7) 0.0175(6)

loop_
_atom_type_symbol
_atom_type_description
_atom_type_scat_dispersion_real
_atom_type_scat_dispersion_imag
_atom_type_scat_source
C C 0.0033 0.0016 'International Tables Vol C Tables 4.2.6.8 and 6.1.1.4'
H H 0.0000 0.0000 'International Tables Vol C Tables 4.2.6.8 and 6.1.1.4'
N N 0.0061 0.0033 'International Tables Vol C Tables 4.2.6.8 and 6.1.1.4'
O O 0.0106 0.0060 'International Tables Vol C Tables 4.2.6.8 and 6.1.1.4'
S S 0.1246 0.1234 'International Tables Vol C Tables 4.2.6.8 and 6.1.1.4'
Cl Cl 0.1484 0.1585 'International Tables Vol C Tables 4.2.6.8 and 6.1.1.4'

loop_
_geom_angle_atom_site_label_1
_geom_angle_atom_site_label_2
_geom_angle_atom_site_label_3
_geom_angle
_geom_angle_site_symmetry_1
_geom_angle_site_symmetry_3
_geom_angle_publ_flag
C2 C1 C6 119.4(3) . . ?
C2 C1 N1 120.7(4) . . ?
C6 C1 N1 119.9(3) . . ?
C1 C2 C3 121.3(4) . . ?
C1 C2 H2 119.3 . . ?
C3 C2 H2 119.3 . . ?
C2 C3 C4 119.7(4) . . ?
C2 C3 H3 120.1 . . ?
C4 C3 H3 120.1 . . ?
C3 C4 C5 120.0(4) . . ?
C3 C4 H4 120.0 . . ?
C5 C4 H4 120.0 . . ?
C6 C5 C4 119.9(4) . . ?
C6 C5 H5 120.1 . . ?
C4 C5 H5 120.1 . . ?
C5 C6 C1 119.6(4) . . ?
C5 C6 S1 121.1(3) . . ?
C1 C6 S1 119.2(3) . . ?
C20 C7 C8 119.2(3) . . ?
C20 C7 S1 120.2(3) . . ?
C8 C7 S1 120.7(2) . . ?
C7 C8 N1 118.4(3) . . ?
C7 C8 C9 120.2(3) . . ?
N1 C8 C9 121.3(3) . . ?
C8 C9 C21 120.1(3) . . ?
C8 C9 C10 118.4(3) . . ?
C21 C9 C10 121.5(3) . . ?
O1 C10 O2 121.4(3) . . ?
O1 C10 C9 125.3(3) . . ?
O2 C10 C9 113.2(3) . . ?
O2 C11 C12 109.8(5) . . ?
O2 C11 H11A 109.7 . . ?
C12 C11 H11A 109.7 . . ?
O2 C11 H11B 109.7 . . ?
C12 C11 H11B 109.7 . . ?
H11A C11 H11B 108.2 . . ?
C11 C12 H12A 109.5 . . ?
C11 C12 H12B 109.5 . . ?
H12A C12 H12B 109.5 . . ?
C11 C12 H12C 109.5 . . ?
H12A C12 H12C 109.5 . . ?
H12B C12 H12C 109.5 . . ?
N2 C13 C14 128.2(3) . . ?
N2 C13 C18 109.0(3) . . ?
C14 C13 C18 122.8(3) . . ?
C15 C14 C13 116.4(4) . . ?
C15 C14 H14 121.8 . . ?
C13 C14 H14 121.8 . . ?
C16 C15 C14 121.9(4) . . ?
C16 C15 H15 119.1 . . ?
C14 C15 H15 119.1 . . ?
C15 C16 C17 121.6(4) . . ?
C15 C16 H16 119.2 . . ?
C17 C16 H16 119.2 . . ?
C16 C17 C18 119.1(4) . . ?
C16 C17 H17 120.5 . . ?
C18 C17 H17 120.5 . . ?
C17 C18 C13 118.3(3) . . ?
C17 C18 C19 134.8(3) . . ?
C13 C18 C19 106.9(3) . . ?
C21 C19 C20 119.9(3) . . ?
C21 C19 C18 134.5(3) . . ?
C20 C19 C18 105.7(3) . . ?
N2 C20 C7 129.0(3) . . ?
N2 C20 C19 109.5(3) . . ?
C7 C20 C19 121.3(3) . . ?
C19 C21 C9 119.1(3) . . ?
C19 C21 C22 118.3(3) . . ?
C9 C21 C22 122.4(3) . . ?
C23 C22 C27 119.1(3) . . ?
C23 C22 C21 117.6(3) . . ?
C27 C22 C21 123.2(3) . . ?
C24 C23 C22 121.1(3) . . ?
C24 C23 H23 119.5 . . ?
C22 C23 H23 119.5 . . ?
C25 C24 C23 119.7(3) . . ?
C25 C24 Cl1 120.6(3) . . ?
C23 C24 Cl1 119.7(3) . . ?
C24 C25 C26 120.2(3) . . ?
C24 C25 H25 119.9 . . ?
C26 C25 H25 119.9 . . ?
C25 C26 C27 120.5(3) . . ?
C25 C26 H26 119.7 . . ?
C27 C26 H26 119.7 . . ?
C26 C27 C22 119.4(3) . . ?
C26 C27 N3 122.8(3) . . ?
C22 C27 N3 117.7(2) . . ?
O3 C28 O4 123.5(3) . . ?
O3 C28 N3 126.0(3) . . ?
O4 C28 N3 110.5(3) . . ?
C30 C29 O4 113.9(4) . . ?
C30 C29 H29A 108.8 . . ?
O4 C29 H29A 108.8 . . ?
C30 C29 H29B 108.8 . . ?
O4 C29 H29B 108.8 . . ?
H29A C29 H29B 107.7 . . ?
C29 C30 H30A 109.5 . . ?
C29 C30 H30B 109.5 . . ?
H30A C30 H30B 109.5 . . ?
C29 C30 H30C 109.5 . . ?
H30A C30 H30C 109.5 . . ?
H30B C30 H30C 109.5 . . ?
C32 C31 C36 120.0(4) . . ?
C32 C31 N4 119.8(4) . . ?
C36 C31 N4 120.2(3) . . ?
C31 C32 C33 119.6(5) . . ?
C31 C32 H32 120.2 . . ?
C33 C32 H32 120.2 . . ?
C34 C33 C32 120.7(5) . . ?
C34 C33 H33 119.6 . . ?
C32 C33 H33 119.6 . . ?
C33 C34 C35 119.6(6) . . ?
C33 C34 H34 120.2 . . ?
C35 C34 H34 120.2 . . ?
C34 C35 C36 120.6(5) . . ?
C34 C35 H35 119.7 . . ?
C36 C35 H35 119.7 . . ?
C31 C36 C35 119.4(4) . . ?
C31 C36 S2 119.7(3) . . ?
C35 C36 S2 120.9(4) . . ?
C38 C37 C50 118.9(3) . . ?
C38 C37 S2 121.6(3) . . ?
C50 C37 S2 119.5(3) . . ?
C37 C38 N4 118.6(3) . . ?
C37 C38 C39 119.9(3) . . ?
N4 C38 C39 121.4(3) . . ?
C51 C39 C38 120.6(3) . . ?
C51 C39 C40 121.5(3) . . ?
C38 C39 C40 117.9(3) . . ?
O5 C40 O6 122.5(3) . . ?
O5 C40 C39 123.8(3) . . ?
O6 C40 C39 113.7(3) . . ?
C42 C41 O6 111.7(5) . . ?
C42 C41 H41A 109.3 . . ?
O6 C41 H41A 109.3 . . ?
C42 C41 H41B 109.3 . . ?
O6 C41 H41B 109.3 . . ?
H41A C41 H41B 107.9 . . ?
C41 C42 H42A 109.5 . . ?
C41 C42 H42B 109.5 . . ?
H42A C42 H42B 109.5 . . ?
C41 C42 H42C 109.5 . . ?
H42A C42 H42C 109.5 . . ?
H42B C42 H42C 109.5 . . ?
C44 C43 N5 127.8(3) . . ?
C44 C43 C48 123.1(4) . . ?
N5 C43 C48 109.1(3) . . ?
C43 C44 C45 117.3(4) . . ?
C43 C44 H44 121.4 . . ?
C45 C44 H44 121.4 . . ?
C44 C45 C46 121.3(4) . . ?
C44 C45 H45 119.4 . . ?
C46 C45 H45 119.4 . . ?
C47 C46 C45 120.7(4) . . ?
C47 C46 H46 119.6 . . ?
C45 C46 H46 119.6 . . ?
C46 C47 C48 119.5(3) . . ?
C46 C47 H47 120.3 . . ?
C48 C47 H47 120.3 . . ?
C47 C48 C43 118.1(3) . . ?
C47 C48 C49 135.3(3) . . ?
C43 C48 C49 106.6(3) . . ?
C51 C49 C50 119.0(3) . . ?
C51 C49 C48 135.0(3) . . ?
C50 C49 C48 105.9(3) . . ?
N5 C50 C37 128.1(3) . . ?
N5 C50 C49 109.3(3) . . ?
C37 C50 C49 122.5(3) . . ?
C49 C51 C39 119.0(3) . . ?
C49 C51 C52 119.4(3) . . ?
C39 C51 C52 121.5(3) . . ?
C53 C52 C57 119.7(3) . . ?
C53 C52 C51 118.7(3) . . ?
C57 C52 C51 121.5(3) . . ?
C54 C53 C52 120.0(3) . . ?
C54 C53 H53 120.0 . . ?
C52 C53 H53 120.0 . . ?
C55 C54 C53 120.8(3) . . ?
C55 C54 Cl2 119.1(3) . . ?
C53 C54 Cl2 120.1(3) . . ?
C54 C55 C56 119.7(3) . . ?
C54 C55 H55 120.2 . . ?
C56 C55 H55 120.2 . . ?
C55 C56 C57 120.2(3) . . ?
C55 C56 H56 119.9 . . ?
C57 C56 H56 119.9 . . ?
C56 C57 C52 119.7(3) . . ?
C56 C57 N6 122.8(3) . . ?
C52 C57 N6 117.5(3) . . ?
O7 C58 O8 123.6(3) . . ?
O7 C58 N6 126.3(3) . . ?
O8 C58 N6 110.1(3) . . ?
O8 C59 C60 113.0(4) . . ?
O8 C59 H59A 109.0 . . ?
C60 C59 H59A 109.0 . . ?
O8 C59 H59B 109.0 . . ?
C60 C59 H59B 109.0 . . ?
H59A C59 H59B 107.8 . . ?
C59 C60 H60A 109.5 . . ?
C59 C60 H60B 109.5 . . ?
H60A C60 H60B 109.5 . . ?
C59 C60 H60C 109.5 . . ?
H60A C60 H60C 109.5 . . ?
H60B C60 H60C 109.5 . . ?
C8 N1 C1 121.3(3) . . ?
C8 N1 H1 119.3 . . ?
C1 N1 H1 119.3 . . ?
C20 N2 C13 108.9(3) . . ?
C20 N2 H2A 125.6 . . ?
C13 N2 H2A 125.6 . . ?
C28 N3 C27 127.0(3) . . ?
C28 N3 H3A 116.5 . . ?
C27 N3 H3A 116.5 . . ?
C38 N4 C31 121.4(3) . . ?
C38 N4 H4A 119.3 . . ?
C31 N4 H4A 119.3 . . ?
C50 N5 C43 109.0(3) . . ?
C50 N5 H5A 125.5 . . ?
C43 N5 H5A 125.5 . . ?
C58 N6 C57 127.8(3) . . ?
C58 N6 H6 116.1 . . ?
C57 N6 H6 116.1 . . ?
C10 O2 C11 119.0(3) . . ?
C28 O4 C29 115.0(3) . . ?
C40 O6 C41 118.0(3) . . ?
C58 O8 C59 115.0(3) . . ?
C6 S1 C7 99.12(17) . . ?
C36 S2 C37 98.56(19) . . ?

loop_
_geom_bond_atom_site_label_1
_geom_bond_atom_site_label_2
_geom_bond_distance
_geom_bond_site_symmetry_2
_geom_bond_publ_flag
C1 C2 1.369(5) . ?
C1 C6 1.403(5) . ?
C1 N1 1.410(4) . ?
C2 C3 1.370(6) . ?
C2 H2 0.9300 . ?
C3 C4 1.382(6) . ?
C3 H3 0.9300 . ?
C4 C5 1.394(6) . ?
C4 H4 0.9300 . ?
C5 C6 1.382(5) . ?
C5 H5 0.9300 . ?
C6 S1 1.748(4) . ?
C7 C20 1.380(4) . ?
C7 C8 1.390(5) . ?
C7 S1 1.772(3) . ?
C8 N1 1.401(4) . ?
C8 C9 1.415(4) . ?
C9 C21 1.418(4) . ?
C9 C10 1.461(5) . ?
C10 O1 1.201(4) . ?
C10 O2 1.325(4) . ?
C11 O2 1.463(5) . ?
C11 C12 1.478(9) . ?
C11 H11A 0.9700 . ?
C11 H11B 0.9700 . ?
C12 H12A 0.9600 . ?
C12 H12B 0.9600 . ?
C12 H12C 0.9600 . ?
C13 N2 1.388(4) . ?
C13 C14 1.393(5) . ?
C13 C18 1.401(5) . ?
C14 C15 1.385(5) . ?
C14 H14 0.9300 . ?
C15 C16 1.368(6) . ?
C15 H15 0.9300 . ?
C16 C17 1.373(5) . ?
C16 H16 0.9300 . ?
C17 C18 1.397(4) . ?
C17 H17 0.9300 . ?
C18 C19 1.448(4) . ?
C19 C21 1.379(4) . ?
C19 C20 1.421(4) . ?
C20 N2 1.365(4) . ?
C21 C22 1.494(4) . ?
C22 C23 1.378(4) . ?
C22 C27 1.396(4) . ?
C23 C24 1.378(5) . ?
C23 H23 0.9300 . ?
C24 C25 1.369(5) . ?
C24 Cl1 1.732(3) . ?
C25 C26 1.375(5) . ?
C25 H25 0.9300 . ?
C26 C27 1.382(4) . ?
C26 H26 0.9300 . ?
C27 N3 1.408(4) . ?
C28 O3 1.209(4) . ?
C28 O4 1.325(4) . ?
C28 N3 1.347(4) . ?
C29 C30 1.377(7) . ?
C29 O4 1.459(4) . ?
C29 H29A 0.9700 . ?
C29 H29B 0.9700 . ?
C30 H30A 0.9600 . ?
C30 H30B 0.9600 . ?
C30 H30C 0.9600 . ?
C31 C32 1.384(4) . ?
C31 C36 1.387(4) . ?
C31 N4 1.398(5) . ?
C32 C33 1.390(4) . ?
C32 H32 0.9300 . ?
C33 C34 1.374(4) . ?
C33 H33 0.9300 . ?
C34 C35 1.379(4) . ?
C34 H34 0.9300 . ?
C35 C36 1.395(4) . ?
C35 H35 0.9300 . ?
C36 S2 1.748(5) . ?
C37 C38 1.370(5) . ?
C37 C50 1.389(5) . ?
C37 S2 1.761(3) . ?
C38 N4 1.391(4) . ?
C38 C39 1.433(4) . ?
C39 C51 1.406(4) . ?
C39 C40 1.486(5) . ?
C40 O5 1.215(4) . ?
C40 O6 1.319(4) . ?
C41 C42 1.445(8) . ?
C41 O6 1.470(5) . ?
C41 H41A 0.9700 . ?
C41 H41B 0.9700 . ?
C42 H42A 0.9600 . ?
C42 H42B 0.9600 . ?
C42 H42C 0.9600 . ?
C43 C44 1.376(5) . ?
C43 N5 1.382(4) . ?
C43 C48 1.404(4) . ?
C44 C45 1.378(6) . ?
C44 H44 0.9300 . ?
C45 C46 1.397(6) . ?
C45 H45 0.9300 . ?
C46 C47 1.374(5) . ?
C46 H46 0.9300 . ?
C47 C48 1.397(4) . ?
C47 H47 0.9300 . ?
C48 C49 1.457(4) . ?
C49 C51 1.389(4) . ?
C49 C50 1.413(4) . ?
C50 N5 1.376(4) . ?
C51 C52 1.495(4) . ?
C52 C53 1.379(4) . ?
C52 C57 1.391(4) . ?
C53 C54 1.376(4) . ?
C53 H53 0.9300 . ?
C54 C55 1.372(5) . ?
C54 Cl2 1.734(3) . ?
C55 C56 1.381(5) . ?
C55 H55 0.9300 . ?
C56 C57 1.385(4) . ?
C56 H56 0.9300 . ?
C57 N6 1.404(4) . ?
C58 O7 1.202(4) . ?
C58 O8 1.310(4) . ?
C58 N6 1.355(4) . ?
C59 O8 1.454(4) . ?
C59 C60 1.487(4) . ?
C59 H59A 0.9700 . ?
C59 H59B 0.9700 . ?
C60 H60A 0.9600 . ?
C60 H60B 0.9600 . ?
C60 H60C 0.9600 . ?
N1 H1 0.8600 . ?
N2 H2A 0.8600 . ?
N3 H3A 0.8600 . ?
N4 H4A 0.8600 . ?
N5 H5A 0.8600 . ?
N6 H6 0.8600 . ?

loop_
_geom_hbond_atom_site_label_D
_geom_hbond_atom_site_label_H
_geom_hbond_atom_site_label_A
_geom_hbond_distance_DH
_geom_hbond_distance_HA
_geom_hbond_distance_DA
_geom_hbond_angle_DHA
_geom_hbond_site_symmetry_A
N1 H1 O1 0.86 2.23 2.723(4) 116.3 .
N2 H2A O3 0.86 2.14 2.972(4) 161.7 1_655
N4 H4A O1 0.86 2.30 3.053(4) 146.6 2_666
N4 H4A O5 0.86 2.21 2.755(4) 120.7 .
N5 H5A O7 0.86 2.02 2.801(4) 151.3 1_655
